data_2220946
loop_
_publ_author_name
'Huang, Hui-Ming'
'Luo, Shi-Yuan'
'Li, Shao-Hua'
'Liu, Cheng-Mei'
'Tu, Guo-Gang'

_publ_section_title
;
 2-Benzoylamino-<i>N</i>-[5-(4-bromophenyl)-1,3,4-thiadiazol-2-yl]ethanamide
;
_journal_coeditor_code WN2304
_journal_issue 2
_journal_name_full 'Acta Crystallographica Section E'
_journal_page_first o325
_journal_paper_doi 10.1107/S160053680900124X
_journal_volume 65
_journal_year 2009
_chemical_formula_iupac 'C17 H13 Br N4 O2 S'
_chemical_formula_moiety 'C17 H13 Br N4 O2 S'
_chemical_formula_sum 'C17 H13 Br N4 O2 S'
_chemical_formula_weight 417.28
_chemical_name_systematic
;
2-Benzoylamino-<i>N</i>-[5-(4-bromophenyl)-1,3,4-thiadiazol-2-yl]ethanamide
;
_space_group_IT_number 2
_symmetry_cell_setting triclinic
_symmetry_space_group_name_Hall '-P 1'
_symmetry_space_group_name_H-M 'P -1'
_atom_sites_solution_hydrogens geom
_atom_sites_solution_primary direct
_atom_sites_solution_secondary difmap
_audit_creation_method SHELXL-97
_cell_angle_alpha 113.334(17)
_cell_angle_beta 94.018(19)
_cell_angle_gamma 92.78(2)
_cell_formula_units_Z 2
_cell_length_a 4.020(4)
_cell_length_b 13.706(9)
_cell_length_c 16.210(5)
_cell_measurement_reflns_used 1179
_cell_measurement_temperature 298(2)
_cell_measurement_theta_max 23.74
_cell_measurement_theta_min 2.57
_cell_volume 815.2(10)
_computing_cell_refinement 'SAINT (Bruker, 2004)'
_computing_data_collection 'APEX2 (Bruker, 2004)'
_computing_data_reduction 'SAINT (Bruker, 2004)'
_computing_molecular_graphics 'APEX2 (Bruker, 2004)'
_computing_publication_material 'APEX2 (Bruker, 2004) and publCIF (Westrip, 2009)'
_computing_structure_refinement 'SHELXL97 (Sheldrick, 2008)'
_computing_structure_solution 'SHELXS97 (Sheldrick, 2008)'
_diffrn_ambient_temperature 298(2)
_diffrn_measured_fraction_theta_full 0.901
_diffrn_measured_fraction_theta_max 0.901
_diffrn_measurement_device_type 'Bruker X8 APEXII'
_diffrn_measurement_method '\f and \w'
_diffrn_radiation_monochromator graphite
_diffrn_radiation_source 'fine-focus sealed tube'
_diffrn_radiation_type MoK\a
_diffrn_radiation_wavelength 0.71073
_diffrn_reflns_av_R_equivalents 0.0822
_diffrn_reflns_av_sigmaI/netI 0.1676
_diffrn_reflns_limit_h_max 4
_diffrn_reflns_limit_h_min -4
_diffrn_reflns_limit_k_max 16
_diffrn_reflns_limit_k_min -16
_diffrn_reflns_limit_l_max 19
_diffrn_reflns_limit_l_min -19
_diffrn_reflns_number 4633
_diffrn_reflns_theta_full 25.00
_diffrn_reflns_theta_max 25.00
_diffrn_reflns_theta_min 2.51
_diffrn_standards_decay_% 0
_diffrn_standards_interval_count 0
_diffrn_standards_interval_time 0
_diffrn_standards_number 0
_exptl_absorpt_coefficient_mu 2.669
_exptl_absorpt_correction_T_max 0.914
_exptl_absorpt_correction_T_min 0.591
_exptl_absorpt_correction_type multi-scan
_exptl_absorpt_process_details '(SADABS; Bruker, 2008)'
_exptl_crystal_colour colourless
_exptl_crystal_density_diffrn 1.700
_exptl_crystal_density_method 'not measured'
_exptl_crystal_description block
_exptl_crystal_F_000 420.0
_exptl_crystal_size_max 0.544
_exptl_crystal_size_mid 0.172
_exptl_crystal_size_min 0.036
_refine_diff_density_max 1.668
_refine_diff_density_min -1.395
_refine_ls_extinction_coef 0.022(2)
_refine_ls_extinction_expression Fc^*^=kFc[1+0.001xFc^2^\l^3^/sin(2\q)]^-1/4^
_refine_ls_extinction_method 'SHELXL97 (Sheldrick, 2008)'
_refine_ls_goodness_of_fit_ref 0.815
_refine_ls_hydrogen_treatment constr
_refine_ls_matrix_type full
_refine_ls_number_parameters 227
_refine_ls_number_reflns 2592
_refine_ls_number_restraints 6
_refine_ls_restrained_S_all 0.814
_refine_ls_R_factor_all 0.1664
_refine_ls_R_factor_gt 0.1093
_refine_ls_shift/su_max 0.019
_refine_ls_shift/su_mean 0.002
_refine_ls_structure_factor_coef Fsqd
_refine_ls_weighting_details 'calc w=1/[\s^2^(Fo^2^)+(0.1951P)^2^] where P=(Fo^2^+2Fc^2^)/3'
_refine_ls_weighting_scheme calc
_refine_ls_wR_factor_gt 0.2622
_refine_ls_wR_factor_ref 0.2812
_reflns_number_gt 1097
_reflns_number_total 2592
_reflns_threshold_expression I>2\s(I)
_cod_data_source_file wn2304.cif
_cod_data_source_block I
_cod_depositor_comments
;
The following automatic conversions were performed:
'_symmetry_cell_setting' value 'Triclinic' changed to 'triclinic'
according to '/home/saulius/struct/CIF-dictionaries/cif_core.dic'
dictionary named 'cif_core.dic' version 2.4.1 from 2010-06-29.

Automatic conversion script
Id: cif_fix_enum 1527 2010-12-29 10:47:43Z saulius 

The following automatic conversions were performed:

'_symmetry_cell_setting' value 'Triclinic' changed to 'triclinic'
according to /home/saulius/struct/CIF-dictionaries/cif_core.dic
dictionary named 'cif_core.dic' version 2.4.1 from 2010-06-29.

Automatic conversion script
Id: cif_fix_values 1715 2011-07-08 13:25:40Z adriana 
;
_cod_database_code 2220946
_cod_database_fobs_code 2220946

loop_
_symmetry_equiv_pos_as_xyz
'x, y, z'
'-x, -y, -z'

loop_
_atom_site_type_symbol
_atom_site_label
_atom_site_fract_x
_atom_site_fract_y
_atom_site_fract_z
_atom_site_U_iso_or_equiv
_atom_site_adp_type
_atom_site_calc_flag
_atom_site_refinement_flags
_atom_site_occupancy
_atom_site_disorder_assembly
_atom_site_disorder_group
Br Br1 0.19570(14) 0.16142(4) 0.64242(3) 0.07526(19) Uani d . 1 . .
S S1 0.3284(3) 0.41677(8) 0.33059(7) 0.0550(4) Uani d . 1 . .
O O1 0.2257(8) 0.6333(2) -0.00717(17) 0.0636(9) Uani d U 1 . .
O O2 0.2253(9) 0.5689(2) 0.25867(18) 0.0687(8) Uani d U 1 . .
N N1 0.2711(9) 0.6635(2) 0.1388(2) 0.0551(12) Uani d . 1 . .
H H1A 0.2352 0.7034 0.1931 0.066 Uiso calc R 1 . .
N N3 0.5949(10) 0.2787(3) 0.1998(2) 0.0621(13) Uani d . 1 . .
N N4 0.5645(10) 0.2351(2) 0.2632(2) 0.0597(8) Uani d U 1 . .
N N2 0.4834(9) 0.4276(2) 0.1728(2) 0.0539(8) Uani d U 1 . .
H H2A 0.5726 0.3992 0.1229 0.065 Uiso calc R 1 . .
C C4 -0.2078(13) 0.9136(3) 0.0368(3) 0.0711(18) Uani d . 1 . .
H H4B -0.3108 0.9254 -0.0112 0.085 Uiso calc R 1 . .
C C5 -0.0907(12) 0.8176(3) 0.0241(3) 0.0610(16) Uani d . 1 . .
H H5A -0.1231 0.7628 -0.0332 0.073 Uiso calc R 1 . .
C C10 0.4756(11) 0.3703(3) 0.2263(3) 0.0512(11) Uani d U 1 . .
C C16 0.1797(12) 0.3039(3) 0.5556(3) 0.0632(17) Uani d . 1 . .
H H16A 0.0838 0.3486 0.6061 0.076 Uiso calc R 1 . .
C C15 0.2691(13) 0.2067(3) 0.5481(3) 0.0603(10) Uani d U 1 . .
C C12 0.3711(10) 0.2674(3) 0.4098(2) 0.0471(9) Uani d U 1 . .
C C14 0.4058(11) 0.1370(3) 0.4729(3) 0.0598(11) Uani d U 1 . .
H H14A 0.4596 0.0701 0.4688 0.072 Uiso calc R 1 . .
C C17 0.2354(12) 0.3345(3) 0.4857(3) 0.0587(11) Uani d U 1 . .
H H17A 0.1807 0.4014 0.4900 0.070 Uiso calc R 1 . .
C C8 0.4114(12) 0.5638(3) 0.1200(3) 0.0560(15) Uani d . 1 . .
H H8A 0.6486 0.5723 0.1144 0.067 Uiso calc R 1 . .
H H8B 0.3068 0.5116 0.0627 0.067 Uiso calc R 1 . .
C C9 0.3647(11) 0.5237(3) 0.1913(2) 0.0475(10) Uani d U 1 . .
C C11 0.4297(11) 0.2963(3) 0.3341(2) 0.0483(10) Uani d U 1 . .
C C13 0.4598(12) 0.1698(3) 0.4041(3) 0.0601(16) Uani d . 1 . .
H H13A 0.5571 0.1253 0.3537 0.072 Uiso calc R 1 . .
C C7 0.1970(11) 0.6938(3) 0.0722(3) 0.0521(13) Uani d U 1 . .
C C6 0.0730(11) 0.7991(3) 0.0926(2) 0.0489(14) Uani d . 1 . .
C C2 -0.0154(12) 0.9776(3) 0.1919(3) 0.0601(16) Uani d . 1 . .
H H2B 0.0074 1.0320 0.2494 0.072 Uiso calc R 1 . .
C C3 -0.1698(12) 0.9930(3) 0.1230(3) 0.0643(17) Uani d . 1 . .
H H3B -0.2533 1.0585 0.1332 0.077 Uiso calc R 1 . .
C C1 0.1113(12) 0.8805(3) 0.1780(3) 0.0555(15) Uani d . 1 . .
H H1B 0.2216 0.8701 0.2259 0.067 Uiso calc R 1 . .

loop_
_atom_site_aniso_label
_atom_site_aniso_U_11
_atom_site_aniso_U_22
_atom_site_aniso_U_33
_atom_site_aniso_U_12
_atom_site_aniso_U_13
_atom_site_aniso_U_23
Br1 0.0941(4) 0.0888(3) 0.0604(2) 0.0226(3) 0.0361(2) 0.04206(19)
S1 0.0804(8) 0.0441(5) 0.0406(5) 0.0193(5) 0.0286(5) 0.0118(4)
O1 0.106(2) 0.0501(14) 0.0414(6) 0.0279(14) 0.0433(10) 0.0174(7)
O2 0.1043(12) 0.0616(16) 0.0469(7) 0.0256(13) 0.0439(6) 0.0207(9)
N1 0.082(3) 0.0452(17) 0.0435(16) 0.0255(16) 0.0332(18) 0.0165(13)
N3 0.099(3) 0.0488(17) 0.0448(17) 0.0288(18) 0.0270(19) 0.0193(13)
N4 0.1059(15) 0.0386(15) 0.0399(8) 0.0252(12) 0.0297(7) 0.0154(8)
N2 0.075(2) 0.0474(5) 0.0474(5) 0.0157(15) 0.0353(16) 0.0212(3)
C4 0.097(4) 0.049(2) 0.070(3) 0.025(2) 0.022(3) 0.022(2)
C5 0.080(3) 0.042(2) 0.053(2) 0.012(2) 0.009(2) 0.0102(18)
C10 0.073(3) 0.0390(7) 0.0442(7) 0.0091(19) 0.024(2) 0.0156(4)
C16 0.080(3) 0.054(2) 0.051(2) 0.012(2) 0.034(2) 0.0102(19)
C15 0.0825(16) 0.0564(19) 0.0442(9) -0.0018(12) 0.0194(8) 0.0211(8)
C12 0.0546(15) 0.0498(18) 0.0351(9) 0.0036(12) 0.0172(7) 0.0131(8)
C14 0.066(2) 0.066(2) 0.0600(12) 0.0136(14) 0.0282(10) 0.0337(10)
C17 0.078(2) 0.050(2) 0.0448(11) 0.0131(15) 0.0261(10) 0.0109(10)
C8 0.064(3) 0.061(2) 0.053(2) 0.026(2) 0.035(2) 0.0269(16)
C9 0.0644(16) 0.041(2) 0.0353(8) 0.0082(16) 0.0210(7) 0.0104(12)
C11 0.0753(18) 0.0407(18) 0.0336(10) 0.0106(14) 0.0223(9) 0.0165(9)
C13 0.094(3) 0.042(2) 0.046(2) 0.010(2) 0.030(2) 0.0159(16)
C7 0.071(3) 0.047(2) 0.0344(7) 0.0104(19) 0.0185(14) 0.0105(9)
C6 0.061(3) 0.047(2) 0.0339(18) 0.0118(19) 0.030(2) 0.0067(16)
C2 0.078(3) 0.043(2) 0.050(2) 0.009(2) 0.019(2) 0.0062(18)
C3 0.080(3) 0.052(2) 0.065(3) 0.031(2) 0.025(3) 0.0211(19)
C1 0.071(3) 0.047(2) 0.046(2) 0.016(2) 0.023(2) 0.0120(17)

loop_
_atom_type_symbol
_atom_type_description
_atom_type_scat_dispersion_real
_atom_type_scat_dispersion_imag
_atom_type_scat_source
C C 0.0033 0.0016 'International Tables Vol C Tables 4.2.6.8 and 6.1.1.4'
H H 0.0000 0.0000 'International Tables Vol C Tables 4.2.6.8 and 6.1.1.4'
Br Br -0.2901 2.4595 'International Tables Vol C Tables 4.2.6.8 and 6.1.1.4'
N N 0.0061 0.0033 'International Tables Vol C Tables 4.2.6.8 and 6.1.1.4'
O O 0.0106 0.0060 'International Tables Vol C Tables 4.2.6.8 and 6.1.1.4'
S S 0.1246 0.1234 'International Tables Vol C Tables 4.2.6.8 and 6.1.1.4'

loop_
_geom_angle_atom_site_label_1
_geom_angle_atom_site_label_2
_geom_angle_atom_site_label_3
_geom_angle_site_symmetry_1
_geom_angle_site_symmetry_3
_geom_angle
_geom_angle_publ_flag
C10 S1 C11 . . 86.0(2) ?
C7 N1 C8 . . 119.6(3) ?
C7 N1 H1A . . 120.2 ?
C8 N1 H1A . . 120.2 ?
C10 N3 N4 . . 110.7(4) ?
C11 N4 N3 . . 113.3(3) ?
C9 N2 C10 . . 126.3(3) ?
C9 N2 H2A . . 116.8 ?
C10 N2 H2A . . 116.8 ?
C5 C4 C3 . . 118.3(5) ?
C5 C4 H4B . . 120.9 ?
C3 C4 H4B . . 120.9 ?
C4 C5 C6 . . 122.2(4) ?
C4 C5 H5A . . 118.9 ?
C6 C5 H5A . . 118.9 ?
N3 C10 N2 . . 119.8(4) ?
N3 C10 S1 . . 116.5(4) ?
N2 C10 S1 . . 123.6(3) ?
C15 C16 C17 . . 118.0(4) ?
C15 C16 H16A . . 121.0 ?
C17 C16 H16A . . 121.0 ?
C16 C15 C14 . . 122.6(5) ?
C16 C15 Br1 . . 119.4(3) ?
C14 C15 Br1 . . 118.0(4) ?
C13 C12 C17 . . 119.7(4) ?
C13 C12 C11 . . 117.6(3) ?
C17 C12 C11 . . 122.6(4) ?
C13 C14 C15 . . 118.2(4) ?
C13 C14 H14A . . 120.9 ?
C15 C14 H14A . . 120.9 ?
C12 C17 C16 . . 121.0(4) ?
C12 C17 H17A . . 119.5 ?
C16 C17 H17A . . 119.5 ?
N1 C8 C9 . . 112.3(3) ?
N1 C8 H8A . . 109.1 ?
C9 C8 H8A . . 109.1 ?
N1 C8 H8B . . 109.1 ?
C9 C8 H8B . . 109.1 ?
H8A C8 H8B . . 107.9 ?
O2 C9 N2 . . 121.9(4) ?
O2 C9 C8 . . 125.0(4) ?
N2 C9 C8 . . 113.1(3) ?
N4 C11 C12 . . 123.3(4) ?
N4 C11 S1 . . 113.4(3) ?
C12 C11 S1 . . 123.3(3) ?
C12 C13 C14 . . 120.4(4) ?
C12 C13 H13A . . 119.8 ?
C14 C13 H13A . . 119.8 ?
O1 C7 N1 . . 120.5(4) ?
O1 C7 C6 . . 120.0(4) ?
N1 C7 C6 . . 119.4(3) ?
C5 C6 C1 . . 118.3(4) ?
C5 C6 C7 . . 118.5(3) ?
C1 C6 C7 . . 123.2(4) ?
C3 C2 C1 . . 120.2(4) ?
C3 C2 H2B . . 119.9 ?
C1 C2 H2B . . 119.9 ?
C2 C3 C4 . . 121.2(4) ?
C2 C3 H3B . . 119.4 ?
C4 C3 H3B . . 119.4 ?
C6 C1 C2 . . 119.8(4) ?
C6 C1 H1B . . 120.1 ?
C2 C1 H1B . . 120.1 ?

loop_
_geom_bond_atom_site_label_1
_geom_bond_atom_site_label_2
_geom_bond_site_symmetry_2
_geom_bond_distance
_geom_bond_publ_flag
Br1 C15 . 1.898(5) ?
S1 C10 . 1.714(4) ?
S1 C11 . 1.741(5) ?
O1 C7 . 1.242(4) ?
O2 C9 . 1.214(5) ?
N1 C7 . 1.323(6) ?
N1 C8 . 1.430(5) ?
N1 H1A . 0.8600 ?
N3 C10 . 1.285(5) ?
N3 N4 . 1.387(6) ?
N4 C11 . 1.299(5) ?
N2 C9 . 1.349(5) ?
N2 C10 . 1.381(6) ?
N2 H2A . 0.8600 ?
C4 C5 . 1.361(7) ?
C4 C3 . 1.382(6) ?
C4 H4B . 0.9300 ?
C5 C6 . 1.367(7) ?
C5 H5A . 0.9300 ?
C16 C15 . 1.359(7) ?
C16 C17 . 1.382(7) ?
C16 H16A . 0.9300 ?
C15 C14 . 1.387(6) ?
C12 C13 . 1.370(6) ?
C12 C17 . 1.380(5) ?
C12 C11 . 1.461(6) ?
C14 C13 . 1.383(7) ?
C14 H14A . 0.9300 ?
C17 H17A . 0.9300 ?
C8 C9 . 1.483(7) ?
C8 H8A . 0.9700 ?
C8 H8B . 0.9700 ?
C13 H13A . 0.9300 ?
C7 C6 . 1.469(6) ?
C6 C1 . 1.383(5) ?
C2 C3 . 1.335(7) ?
C2 C1 . 1.388(6) ?
C2 H2B . 0.9300 ?
C3 H3B . 0.9300 ?
C1 H1B . 0.9300 ?

loop_
_geom_hbond_atom_site_label_D
_geom_hbond_atom_site_label_H
_geom_hbond_atom_site_label_A
_geom_hbond_site_symmetry_A
_geom_hbond_distance_DH
_geom_hbond_distance_HA
_geom_hbond_distance_DA
_geom_hbond_angle_DHA
C16 H16A O2 2_566 0.93 2.49 3.400(5) 167.6
N2 H2A O1 2_665 0.86 1.99 2.835(5) 166.8

loop_
_geom_torsion_atom_site_label_1
_geom_torsion_atom_site_label_2
_geom_torsion_atom_site_label_3
_geom_torsion_atom_site_label_4
_geom_torsion_site_symmetry_1
_geom_torsion_site_symmetry_2
_geom_torsion_site_symmetry_3
_geom_torsion_site_symmetry_4
_geom_torsion
_geom_torsion_publ_flag
C10 N3 N4 C11 . . . . -1.0(5) ?
C3 C4 C5 C6 . . . . -2.5(8) ?
N4 N3 C10 N2 . . . . 179.7(4) ?
N4 N3 C10 S1 . . . . 2.2(5) ?
C9 N2 C10 N3 . . . . 179.2(4) ?
C9 N2 C10 S1 . . . . -3.6(6) ?
C11 S1 C10 N3 . . . . -2.2(4) ?
C11 S1 C10 N2 . . . . -179.5(4) ?
C17 C16 C15 C14 . . . . -1.5(7) ?
C17 C16 C15 Br1 . . . . -179.8(3) ?
C16 C15 C14 C13 . . . . 1.7(7) ?
Br1 C15 C14 C13 . . . . -179.9(3) ?
C13 C12 C17 C16 . . . . -1.6(6) ?
C11 C12 C17 C16 . . . . 179.2(4) ?
C15 C16 C17 C12 . . . . 1.4(7) ?
C7 N1 C8 C9 . . . . -159.0(4) ?
C10 N2 C9 O2 . . . . -2.3(6) ?
C10 N2 C9 C8 . . . . -180.0(4) ?
N1 C8 C9 O2 . . . . -0.2(6) ?
N1 C8 C9 N2 . . . . 177.4(3) ?
N3 N4 C11 C12 . . . . 179.8(4) ?
N3 N4 C11 S1 . . . . -0.6(5) ?
C13 C12 C11 N4 . . . . -0.9(6) ?
C17 C12 C11 N4 . . . . 178.3(4) ?
C13 C12 C11 S1 . . . . 179.6(3) ?
C17 C12 C11 S1 . . . . -1.2(6) ?
C10 S1 C11 N4 . . . . 1.5(3) ?
C10 S1 C11 C12 . . . . -178.9(4) ?
C17 C12 C13 C14 . . . . 1.8(6) ?
C11 C12 C13 C14 . . . . -179.0(4) ?
C15 C14 C13 C12 . . . . -1.8(7) ?
C8 N1 C7 O1 . . . . 5.2(6) ?
C8 N1 C7 C6 . . . . -176.1(4) ?
C4 C5 C6 C1 . . . . 1.8(7) ?
C4 C5 C6 C7 . . . . -178.7(5) ?
O1 C7 C6 C5 . . . . 17.2(7) ?
N1 C7 C6 C5 . . . . -161.5(4) ?
O1 C7 C6 C1 . . . . -163.3(4) ?
N1 C7 C6 C1 . . . . 18.0(7) ?
C1 C2 C3 C4 . . . . 0.1(8) ?
C5 C4 C3 C2 . . . . 1.6(8) ?
C5 C6 C1 C2 . . . . 0.0(7) ?
C7 C6 C1 C2 . . . . -179.5(4) ?
C3 C2 C1 C6 . . . . -0.9(8) ?

loop_
_cod_related_entry_id
_cod_related_entry_database
_cod_related_entry_code
1 ChemSpider 24741575
